data_4315990
loop_
_publ_author_name
'Dongmei Lu'
'Charles H. Winter'

_publ_contact_author 'Charles H. Winter'
_publ_contact_author_address
; Department of Chemistry
Wayne State University
5101 Cass Ave.
Detroit, Michigan 48202
U.S.A.
;
_publ_contact_author_email chw@chem.wayne.edu
_publ_contact_author_phone '313 577 5224'
_publ_section_title
;
 Complexes of the [K(18-Crown-6)]+ Fragment with Bis(tetrazolyl)borate
 Ligands: Unexpected Boron-Nitrogen Bond Isomerism and Associated
 Enforcement of \k3-N,N',H-Ligand Chelation
;
_journal_name_full 'Inorganic Chemistry'
_journal_page_first 5795
_journal_page_last 5797
_journal_paper_doi 10.1021/ic100959j
_journal_volume 49
_journal_year 2010
_chemical_formula_sum 'C19.5 H36 B K N8 O6'
_chemical_formula_weight 528.47
_chemical_name_systematic
; 
 ? 
;
_space_group_IT_number 2
_symmetry_cell_setting triclinic
_symmetry_space_group_name_Hall '-P 1'
_symmetry_space_group_name_H-M 'P -1'
_atom_sites_solution_hydrogens geom
_atom_sites_solution_primary direct
_atom_sites_solution_secondary difmap
_audit_creation_method SHELXL-97
_cell_angle_alpha 101.349(2)
_cell_angle_beta 94.052(2)
_cell_angle_gamma 105.252(2)
_cell_formula_units_Z 2
_cell_length_a 8.8464(3)
_cell_length_b 10.0021(4)
_cell_length_c 16.1443(6)
_cell_measurement_reflns_used 8116
_cell_measurement_temperature 100(2)
_cell_measurement_theta_max 28.3
_cell_measurement_theta_min 2.3
_cell_volume 1339.86(9)
_computing_cell_refinement 'Bruker APEX2'
_computing_data_collection 'Bruker APEX2'
_computing_data_reduction 'Bruker APEX2'
_computing_molecular_graphics SHELXTL-Plus
_computing_publication_material SHELXL-97
_computing_structure_refinement 'SHELXL-97 (Sheldrick, 1997)'
_computing_structure_solution 'SHELXS-97 (Sheldrick, 1990)'
_diffrn_ambient_temperature 100(2)
_diffrn_measured_fraction_theta_full 0.992
_diffrn_measured_fraction_theta_max 0.992
_diffrn_measurement_method 'Bruker APEX2'
_diffrn_radiation_monochromator graphite
_diffrn_radiation_source 'fine-focus sealed tube'
_diffrn_radiation_type MoK\a
_diffrn_radiation_wavelength 0.71073
_diffrn_reflns_av_R_equivalents 0.0429
_diffrn_reflns_av_sigmaI/netI 0.0249
_diffrn_reflns_limit_h_max 11
_diffrn_reflns_limit_h_min -11
_diffrn_reflns_limit_k_max 13
_diffrn_reflns_limit_k_min -13
_diffrn_reflns_limit_l_max 21
_diffrn_reflns_limit_l_min 0
_diffrn_reflns_number 36804
_diffrn_reflns_theta_full 28.25
_diffrn_reflns_theta_max 28.25
_diffrn_reflns_theta_min 1.30
_exptl_absorpt_coefficient_mu 0.247
_exptl_absorpt_correction_T_max 0.9296
_exptl_absorpt_correction_T_min 0.9163
_exptl_absorpt_correction_type multi-scan
_exptl_absorpt_process_details 'SADABS, Sheldrick, 1997'
_exptl_crystal_colour colorless
_exptl_crystal_density_diffrn 1.310
_exptl_crystal_density_method 'not measured'
_exptl_crystal_description rhomboids
_exptl_crystal_F_000 562
_exptl_crystal_size_max 0.36
_exptl_crystal_size_mid 0.34
_exptl_crystal_size_min 0.30
_refine_diff_density_max 0.339
_refine_diff_density_min -0.397
_refine_diff_density_rms 0.041
_refine_ls_extinction_method none
_refine_ls_goodness_of_fit_ref 1.002
_refine_ls_hydrogen_treatment constr
_refine_ls_matrix_type full
_refine_ls_number_parameters 355
_refine_ls_number_reflns 6583
_refine_ls_number_restraints 0
_refine_ls_restrained_S_all 1.002
_refine_ls_R_factor_all 0.0342
_refine_ls_R_factor_gt 0.0305
_refine_ls_shift/su_max 0.017
_refine_ls_shift/su_mean 0.000
_refine_ls_structure_factor_coef Fsqd
_refine_ls_weighting_details 'calc w=1/[\s^2^(Fo^2^)+(0.0445P)^2^+0.4194P] where P=(Fo^2^+2Fc^2^)/3'
_refine_ls_weighting_scheme calc
_refine_ls_wR_factor_gt 0.0833
_refine_ls_wR_factor_ref 0.0860
_reflns_number_gt 6024
_reflns_number_total 6583
_reflns_threshold_expression >2sigma(I)
_cod_data_source_file ic100959j_si_001_3.cif
_cod_data_source_block unod(5)
_cod_depositor_comments
;
The following automatic conversions were performed:

'_exptl_absorpt_correction_type' value 'Multi-scan' changed to
'multi-scan' according to the built-in table from CIF Core dictionary
named 'cif_core.dic' version 2.4.1 from 2010-06-29.

Automatic conversion script
Id: cif_fix_values 1646 2011-03-28 12:23:43Z adriana 
;
_cod_original_formula_sum 'C19.50 H36 B K N8 O6'
_cod_database_code 4315990

loop_
_symmetry_equiv_pos_as_xyz
'x, y, z'
'-x, -y, -z'

loop_
_atom_site_label
_atom_site_type_symbol
_atom_site_fract_x
_atom_site_fract_y
_atom_site_fract_z
_atom_site_U_iso_or_equiv
_atom_site_adp_type
_atom_site_occupancy
_atom_site_symmetry_multiplicity
_atom_site_calc_flag
_atom_site_refinement_flags
_atom_site_disorder_assembly
_atom_site_disorder_group
K1 K 0.23516(2) 0.62037(2) 0.297425(13) 0.01680(6) Uani 1 1 d . . .
O1 O -0.08433(9) 0.54574(8) 0.31858(5) 0.02178(15) Uani 1 1 d . . .
O2 O 0.02333(9) 0.40786(8) 0.17252(5) 0.02190(15) Uani 1 1 d . . .
O3 O 0.33345(9) 0.53590(9) 0.13703(5) 0.02533(16) Uani 1 1 d . . .
O4 O 0.55247(9) 0.68117(9) 0.28180(5) 0.02739(17) Uani 1 1 d . . .
O5 O 0.46503(10) 0.80788(8) 0.43543(5) 0.02707(17) Uani 1 1 d . . .
O6 O 0.14993(10) 0.68765(8) 0.46185(5) 0.02479(16) Uani 1 1 d . . .
C1 C -0.17270(13) 0.41288(12) 0.26542(8) 0.0277(2) Uani 1 1 d . . .
H1A H -0.2871 0.4007 0.2673 0.033 Uiso 1 1 calc R . .
H1B H -0.1451 0.3345 0.2862 0.033 Uiso 1 1 calc R . .
C2 C -0.13674(12) 0.40769(12) 0.17593(8) 0.0262(2) Uani 1 1 d . . .
H2A H -0.2074 0.3206 0.1375 0.031 Uiso 1 1 calc R . .
H2B H -0.1547 0.4912 0.1569 0.031 Uiso 1 1 calc R . .
C3 C 0.06519(14) 0.40589(13) 0.08868(7) 0.0275(2) Uani 1 1 d . . .
H3A H 0.0518 0.4913 0.0703 0.033 Uiso 1 1 calc R . .
H3B H -0.0044 0.3206 0.0482 0.033 Uiso 1 1 calc R . .
C4 C 0.23329(15) 0.40362(13) 0.08904(7) 0.0288(2) Uani 1 1 d . . .
H4A H 0.2496 0.3254 0.1146 0.035 Uiso 1 1 calc R . .
H4B H 0.2592 0.3870 0.0299 0.035 Uiso 1 1 calc R . .
C5 C 0.49444(14) 0.53682(14) 0.14234(8) 0.0308(3) Uani 1 1 d . . .
H5A H 0.5278 0.5256 0.0847 0.037 Uiso 1 1 calc R . .
H5B H 0.5085 0.4566 0.1664 0.037 Uiso 1 1 calc R . .
C6 C 0.59308(14) 0.67432(14) 0.19795(9) 0.0325(3) Uani 1 1 d . . .
H6A H 0.7065 0.6801 0.1980 0.039 Uiso 1 1 calc R . .
H6B H 0.5735 0.7550 0.1762 0.039 Uiso 1 1 calc R . .
C7 C 0.65912(13) 0.79361(13) 0.34246(9) 0.0312(3) Uani 1 1 d . . .
H7A H 0.6538 0.8862 0.3312 0.037 Uiso 1 1 calc R . .
H7B H 0.7685 0.7874 0.3391 0.037 Uiso 1 1 calc R . .
C8 C 0.61440(14) 0.78182(13) 0.42869(8) 0.0325(3) Uani 1 1 d . . .
H8A H 0.6090 0.6855 0.4374 0.039 Uiso 1 1 calc R . .
H8B H 0.6950 0.8519 0.4731 0.039 Uiso 1 1 calc R . .
C9 C 0.41817(16) 0.80079(14) 0.51735(7) 0.0336(3) Uani 1 1 d . . .
H9A H 0.4898 0.8800 0.5611 0.040 Uiso 1 1 calc R . .
H9B H 0.4247 0.7102 0.5312 0.040 Uiso 1 1 calc R . .
C10 C 0.25280(17) 0.81033(13) 0.51765(7) 0.0319(3) Uani 1 1 d . . .
H10A H 0.2234 0.8168 0.5760 0.038 Uiso 1 1 calc R . .
H10B H 0.2440 0.8966 0.4988 0.038 Uiso 1 1 calc R . .
C11 C -0.01064(15) 0.68928(13) 0.45981(7) 0.0297(2) Uani 1 1 d . . .
H11A H -0.0255 0.7700 0.4364 0.036 Uiso 1 1 calc R . .
H11B H -0.0406 0.7006 0.5182 0.036 Uiso 1 1 calc R . .
C12 C -0.11158(14) 0.55200(13) 0.40487(8) 0.0289(2) Uani 1 1 d . . .
H12A H -0.0863 0.4714 0.4242 0.035 Uiso 1 1 calc R . .
H12B H -0.2243 0.5443 0.4097 0.035 Uiso 1 1 calc R . .
N1 N 0.09277(11) 0.79077(9) 0.20293(6) 0.02296(18) Uani 1 1 d . . .
N2 N 0.01070(12) 0.74414(10) 0.12818(6) 0.0267(2) Uani 1 1 d . . .
N3 N -0.07872(12) 0.83068(10) 0.11410(6) 0.0268(2) Uani 1 1 d . . .
C13 C -0.04669(12) 0.93287(11) 0.18410(7) 0.0205(2) Uani 1 1 d . . .
N4 N 0.05790(10) 0.91094(9) 0.24009(5) 0.01852(17) Uani 1 1 d . . .
C14 C -0.11461(14) 1.05498(12) 0.19968(8) 0.0276(2) Uani 1 1 d . . .
H14A H -0.0373 1.1403 0.1917 0.033 Uiso 1 1 calc R . .
H14B H -0.1408 1.0712 0.2581 0.033 Uiso 1 1 calc R . .
H14C H -0.2105 1.0341 0.1595 0.033 Uiso 1 1 calc R . .
B1 B 0.13391(15) 0.99860(12) 0.33129(7) 0.0216(2) Uani 1 1 d . . .
H1C H 0.2003 0.9488 0.3579 0.026 Uiso 1 1 calc R . .
H1D H 0.0506 1.0106 0.3675 0.026 Uiso 1 1 calc R . .
N5 N 0.30756(11) 1.37066(10) 0.33318(7) 0.0272(2) Uani 1 1 d . . .
N6 N 0.19897(11) 1.26833(9) 0.35045(6) 0.02303(18) Uani 1 1 d . . .
N7 N 0.23689(10) 1.14637(9) 0.32242(5) 0.01784(16) Uani 1 1 d . . .
C15 C 0.37113(12) 1.18089(11) 0.28780(6) 0.0203(2) Uani 1 1 d . . .
N8 N 0.41757(11) 1.31907(10) 0.29339(6) 0.0268(2) Uani 1 1 d . . .
C16 C 0.45469(14) 1.07786(13) 0.24946(8) 0.0300(2) Uani 1 1 d . . .
H16A H 0.4000 1.0266 0.1926 0.036 Uiso 1 1 calc R . .
H16B H 0.4557 1.0100 0.2856 0.036 Uiso 1 1 calc R . .
H16C H 0.5635 1.1290 0.2448 0.036 Uiso 1 1 calc R . .
C17 C 0.7786(3) 0.9891(3) -0.03532(16) 0.0304(5) Uani 0.50 1 d P A -1
H17A H 0.7724 0.9435 -0.0955 0.036 Uiso 0.50 1 calc PR A -1
H17B H 0.8282 0.9393 0.0002 0.036 Uiso 0.50 1 calc PR A -1
H17C H 0.8419 1.0886 -0.0250 0.036 Uiso 0.50 1 calc PR A -1
C18 C 0.6164(4) 0.9828(4) -0.01340(16) 0.0212(5) Uani 0.50 1 d P A -1
C19 C 0.5455(4) 1.0917(3) -0.02008(15) 0.0281(5) Uani 0.50 1 d P A -1
H19 H 0.6036 1.1743 -0.0367 0.034 Uiso 0.50 1 calc PR A -1
C20 C 0.3939(5) 1.0794(5) -0.0028(2) 0.0333(6) Uani 0.50 1 d P A -1
H20 H 0.3480 1.1535 -0.0087 0.040 Uiso 0.50 1 calc PR A -1
C21 C 0.3058(4) 0.9627(4) 0.02267(16) 0.0353(6) Uani 0.50 1 d P A -1
H21 H 0.2006 0.9562 0.0342 0.042 Uiso 0.50 1 calc PR A -1
C22 C 0.3728(3) 0.8552(3) 0.03127(15) 0.0300(5) Uani 0.50 1 d P A -1
H22 H 0.3141 0.7744 0.0494 0.036 Uiso 0.50 1 calc PR A -1
C23 C 0.5269(4) 0.8655(3) 0.01318(15) 0.0232(4) Uani 0.50 1 d P A -1
H23 H 0.5718 0.7909 0.0191 0.028 Uiso 0.50 1 calc PR A -1

loop_
_atom_site_aniso_label
_atom_site_aniso_U_11
_atom_site_aniso_U_22
_atom_site_aniso_U_33
_atom_site_aniso_U_23
_atom_site_aniso_U_13
_atom_site_aniso_U_12
K1 0.01550(10) 0.01757(11) 0.01652(11) 0.00208(8) 0.00170(7) 0.00470(8)
O1 0.0197(3) 0.0220(4) 0.0260(4) 0.0097(3) 0.0071(3) 0.0058(3)
O2 0.0203(4) 0.0220(4) 0.0215(4) 0.0022(3) -0.0019(3) 0.0058(3)
O3 0.0261(4) 0.0277(4) 0.0238(4) 0.0028(3) 0.0063(3) 0.0118(3)
O4 0.0180(4) 0.0270(4) 0.0341(4) 0.0061(3) 0.0044(3) 0.0014(3)
O5 0.0312(4) 0.0258(4) 0.0227(4) 0.0029(3) -0.0077(3) 0.0102(3)
O6 0.0335(4) 0.0258(4) 0.0190(4) 0.0035(3) 0.0047(3) 0.0157(3)
C1 0.0173(5) 0.0225(5) 0.0426(7) 0.0114(5) 0.0034(4) 0.0013(4)
C2 0.0173(5) 0.0225(5) 0.0347(6) 0.0039(4) -0.0053(4) 0.0023(4)
C3 0.0348(6) 0.0272(6) 0.0174(5) -0.0029(4) -0.0035(4) 0.0110(5)
C4 0.0376(6) 0.0293(6) 0.0199(5) -0.0020(4) 0.0040(4) 0.0154(5)
C5 0.0295(6) 0.0385(6) 0.0311(6) 0.0100(5) 0.0159(5) 0.0164(5)
C6 0.0236(5) 0.0361(6) 0.0427(7) 0.0154(5) 0.0155(5) 0.0091(5)
C7 0.0173(5) 0.0245(5) 0.0482(7) 0.0106(5) -0.0064(5) 0.0011(4)
C8 0.0258(6) 0.0267(6) 0.0402(7) 0.0067(5) -0.0139(5) 0.0047(5)
C9 0.0479(7) 0.0295(6) 0.0196(5) 0.0033(4) -0.0098(5) 0.0094(5)
C10 0.0546(8) 0.0266(6) 0.0156(5) 0.0015(4) 0.0018(5) 0.0163(5)
C11 0.0398(6) 0.0371(6) 0.0247(5) 0.0126(5) 0.0153(5) 0.0253(5)
C12 0.0281(6) 0.0371(6) 0.0328(6) 0.0201(5) 0.0165(5) 0.0162(5)
N1 0.0280(5) 0.0176(4) 0.0248(4) 0.0049(3) 0.0052(4) 0.0085(3)
N2 0.0325(5) 0.0214(4) 0.0259(5) 0.0017(4) 0.0032(4) 0.0099(4)
N3 0.0304(5) 0.0253(5) 0.0236(5) 0.0000(4) -0.0005(4) 0.0111(4)
C13 0.0209(5) 0.0195(5) 0.0207(5) 0.0035(4) 0.0022(4) 0.0058(4)
N4 0.0213(4) 0.0152(4) 0.0198(4) 0.0050(3) 0.0038(3) 0.0055(3)
C14 0.0293(6) 0.0273(6) 0.0284(6) 0.0033(4) 0.0001(4) 0.0149(5)
B1 0.0270(6) 0.0198(5) 0.0169(5) 0.0063(4) 0.0017(4) 0.0034(4)
N5 0.0256(5) 0.0213(4) 0.0357(5) 0.0076(4) 0.0059(4) 0.0066(4)
N6 0.0238(4) 0.0192(4) 0.0265(5) 0.0037(3) 0.0048(3) 0.0074(3)
N7 0.0193(4) 0.0186(4) 0.0160(4) 0.0038(3) 0.0015(3) 0.0063(3)
C15 0.0173(4) 0.0248(5) 0.0184(5) 0.0046(4) 0.0004(4) 0.0058(4)
N8 0.0226(4) 0.0262(5) 0.0319(5) 0.0090(4) 0.0061(4) 0.0050(4)
C16 0.0240(5) 0.0363(6) 0.0299(6) 0.0005(5) 0.0036(4) 0.0139(5)
C17 0.0240(11) 0.0365(13) 0.0336(12) 0.0141(10) 0.0076(9) 0.0080(10)
C18 0.0234(15) 0.0210(13) 0.0172(11) 0.0061(9) 0.0010(9) 0.0018(12)
C19 0.0351(15) 0.0266(12) 0.0208(11) 0.0040(9) -0.0019(10) 0.0082(14)
C20 0.038(2) 0.039(2) 0.0252(14) 0.0017(13) 0.0004(12) 0.0187(18)
C21 0.0232(13) 0.0544(19) 0.0238(12) -0.0010(12) 0.0015(10) 0.0107(15)
C22 0.0248(12) 0.0364(14) 0.0220(11) -0.0003(10) 0.0034(9) 0.0020(11)
C23 0.0243(13) 0.0233(13) 0.0216(11) 0.0038(9) 0.0035(9) 0.0066(12)

loop_
_atom_type_symbol
_atom_type_description
_atom_type_scat_dispersion_real
_atom_type_scat_dispersion_imag
_atom_type_scat_source
C C 0.0033 0.0016 'International Tables Vol C Tables 4.2.6.8 and 6.1.1.4'
H H 0.0000 0.0000 'International Tables Vol C Tables 4.2.6.8 and 6.1.1.4'
B B 0.0013 0.0007 'International Tables Vol C Tables 4.2.6.8 and 6.1.1.4'
N N 0.0061 0.0033 'International Tables Vol C Tables 4.2.6.8 and 6.1.1.4'
O O 0.0106 0.0060 'International Tables Vol C Tables 4.2.6.8 and 6.1.1.4'
K K 0.2009 0.2494 'International Tables Vol C Tables 4.2.6.8 and 6.1.1.4'

loop_
_geom_angle_atom_site_label_1
_geom_angle_atom_site_label_2
_geom_angle_atom_site_label_3
_geom_angle
_geom_angle_site_symmetry_1
_geom_angle_site_symmetry_3
_geom_angle_publ_flag
O4 K1 O2 118.58(2) . . ?
O4 K1 O1 176.44(2) . . ?
O2 K1 O1 61.32(2) . . ?
O4 K1 O6 117.52(3) . . ?
O2 K1 O6 119.29(2) . . ?
O1 K1 O6 61.22(2) . . ?
O4 K1 O3 60.30(2) . . ?
O2 K1 O3 61.07(2) . . ?
O1 K1 O3 120.66(2) . . ?
O6 K1 O3 175.00(2) . . ?
O4 K1 O5 59.78(2) . . ?
O2 K1 O5 171.90(2) . . ?
O1 K1 O5 119.75(2) . . ?
O6 K1 O5 59.52(2) . . ?
O3 K1 O5 119.32(2) . . ?
O4 K1 N5 78.54(3) . 1_545 ?
O2 K1 N5 79.34(3) . 1_545 ?
O1 K1 N5 98.04(3) . 1_545 ?
O6 K1 N5 90.72(3) . 1_545 ?
O3 K1 N5 84.45(3) . 1_545 ?
O5 K1 N5 92.60(3) . 1_545 ?
O4 K1 N1 108.86(3) . . ?
O2 K1 N1 78.74(2) . . ?
O1 K1 N1 74.69(2) . . ?
O6 K1 N1 103.41(2) . . ?
O3 K1 N1 81.58(2) . . ?
O5 K1 N1 109.36(2) . . ?
N5 K1 N1 157.73(3) 1_545 . ?
C1 O1 C12 110.98(8) . . ?
C1 O1 K1 113.41(6) . . ?
C12 O1 K1 113.67(6) . . ?
C2 O2 C3 111.52(8) . . ?
C2 O2 K1 113.52(6) . . ?
C3 O2 K1 113.31(6) . . ?
C5 O3 C4 111.42(9) . . ?
C5 O3 K1 113.44(6) . . ?
C4 O3 K1 112.54(6) . . ?
C7 O4 C6 112.78(9) . . ?
C7 O4 K1 118.69(7) . . ?
C6 O4 K1 116.39(7) . . ?
C8 O5 C9 111.41(9) . . ?
C8 O5 K1 110.06(7) . . ?
C9 O5 K1 113.41(7) . . ?
C10 O6 C11 111.84(9) . . ?
C10 O6 K1 115.73(7) . . ?
C11 O6 K1 112.16(6) . . ?
O1 C1 C2 109.61(9) . . ?
O2 C2 C1 109.09(9) . . ?
O2 C3 C4 108.89(9) . . ?
O3 C4 C3 109.27(9) . . ?
O3 C5 C6 109.15(9) . . ?
O4 C6 C5 108.47(9) . . ?
O4 C7 C8 108.07(9) . . ?
O5 C8 C7 109.12(9) . . ?
O5 C9 C10 109.30(9) . . ?
O6 C10 C9 108.94(9) . . ?
O6 C11 C12 108.33(9) . . ?
O1 C12 C11 109.75(9) . . ?
N2 N1 N4 107.36(8) . . ?
N2 N1 K1 125.36(7) . . ?
N4 N1 K1 124.05(6) . . ?
N1 N2 N3 110.63(9) . . ?
C13 N3 N2 105.28(9) . . ?
N3 C13 N4 109.90(9) . . ?
N3 C13 C14 125.98(10) . . ?
N4 C13 C14 124.12(9) . . ?
C13 N4 N1 106.83(8) . . ?
C13 N4 B1 130.52(9) . . ?
N1 N4 B1 122.65(8) . . ?
N4 B1 N7 107.60(8) . . ?
N6 N5 N8 110.52(9) . . ?
N6 N5 K1 120.91(7) . 1_565 ?
N8 N5 K1 120.63(7) . 1_565 ?
N5 N6 N7 107.30(8) . . ?
C15 N7 N6 106.97(8) . . ?
C15 N7 B1 130.21(9) . . ?
N6 N7 B1 122.82(8) . . ?
N8 C15 N7 109.88(9) . . ?
N8 C15 C16 125.43(10) . . ?
N7 C15 C16 124.68(10) . . ?
C15 N8 N5 105.32(9) . . ?
C23 C18 C19 117.2(3) . . ?
C23 C18 C17 120.6(3) . . ?
C19 C18 C17 122.2(4) . . ?
C20 C19 C18 120.6(3) . . ?
C19 C20 C21 121.9(3) . . ?
C20 C21 C22 119.0(3) . . ?
C21 C22 C23 119.8(3) . . ?
C22 C23 C18 121.5(3) . . ?

loop_
_geom_bond_atom_site_label_1
_geom_bond_atom_site_label_2
_geom_bond_distance
_geom_bond_site_symmetry_2
_geom_bond_publ_flag
K1 O4 2.7523(8) . ?
K1 O2 2.7891(8) . ?
K1 O1 2.7909(7) . ?
K1 O6 2.8133(8) . ?
K1 O3 2.8317(8) . ?
K1 O5 2.8854(8) . ?
K1 N5 2.8876(10) 1_545 ?
K1 N1 2.9496(9) . ?
O1 C1 1.4224(14) . ?
O1 C12 1.4226(13) . ?
O2 C2 1.4206(13) . ?
O2 C3 1.4262(13) . ?
O3 C5 1.4182(14) . ?
O3 C4 1.4208(14) . ?
O4 C7 1.4113(14) . ?
O4 C6 1.4181(15) . ?
O5 C8 1.4199(15) . ?
O5 C9 1.4230(15) . ?
O6 C10 1.4167(15) . ?
O6 C11 1.4230(14) . ?
C1 C2 1.4951(17) . ?
C3 C4 1.4929(17) . ?
C5 C6 1.4936(19) . ?
C7 C8 1.4921(19) . ?
C9 C10 1.4912(19) . ?
C11 C12 1.4943(19) . ?
N1 N2 1.2952(13) . ?
N1 N4 1.3554(12) . ?
N2 N3 1.3561(13) . ?
N3 C13 1.3229(14) . ?
C13 N4 1.3371(13) . ?
C13 C14 1.4841(14) . ?
N4 B1 1.5590(14) . ?
B1 N7 1.5583(14) . ?
N5 N6 1.2965(13) . ?
N5 N8 1.3595(14) . ?
N5 K1 2.8876(10) 1_565 ?
N6 N7 1.3508(12) . ?
N7 C15 1.3401(13) . ?
C15 N8 1.3168(14) . ?
C15 C16 1.4853(15) . ?
C17 C18 1.491(4) . ?
C18 C23 1.395(4) . ?
C18 C19 1.410(4) . ?
C19 C20 1.368(5) . ?
C20 C21 1.376(5) . ?
C21 C22 1.382(4) . ?
C22 C23 1.396(4) . ?

loop_
_geom_torsion_atom_site_label_1
_geom_torsion_atom_site_label_2
_geom_torsion_atom_site_label_3
_geom_torsion_atom_site_label_4
_geom_torsion
_geom_torsion_site_symmetry_1
_geom_torsion_site_symmetry_2
_geom_torsion_site_symmetry_3
_geom_torsion_site_symmetry_4
_geom_torsion_publ_flag
O2 K1 O1 C1 16.66(6) . . . . ?
O6 K1 O1 C1 -142.84(7) . . . . ?
O3 K1 O1 C1 31.82(7) . . . . ?
O5 K1 O1 C1 -154.14(6) . . . . ?
N5 K1 O1 C1 -56.47(7) 1_545 . . . ?
N1 K1 O1 C1 102.01(7) . . . . ?
O2 K1 O1 C12 144.67(7) . . . . ?
O6 K1 O1 C12 -14.83(6) . . . . ?
O3 K1 O1 C12 159.83(6) . . . . ?
O5 K1 O1 C12 -26.13(7) . . . . ?
N5 K1 O1 C12 71.54(7) 1_545 . . . ?
N1 K1 O1 C12 -129.98(7) . . . . ?
O4 K1 O2 C2 -166.28(6) . . . . ?
O1 K1 O2 C2 17.77(6) . . . . ?
O6 K1 O2 C2 38.37(7) . . . . ?
O3 K1 O2 C2 -147.33(7) . . . . ?
N5 K1 O2 C2 123.15(7) 1_545 . . . ?
N1 K1 O2 C2 -60.81(7) . . . . ?
O4 K1 O2 C3 -37.73(7) . . . . ?
O1 K1 O2 C3 146.33(7) . . . . ?
O6 K1 O2 C3 166.93(6) . . . . ?
O3 K1 O2 C3 -18.78(6) . . . . ?
N5 K1 O2 C3 -108.30(7) 1_545 . . . ?
N1 K1 O2 C3 67.75(7) . . . . ?
O4 K1 O3 C5 16.90(7) . . . . ?
O2 K1 O3 C5 -143.94(8) . . . . ?
O1 K1 O3 C5 -159.13(7) . . . . ?
O5 K1 O3 C5 26.80(8) . . . . ?
N5 K1 O3 C5 -63.06(7) 1_545 . . . ?
N1 K1 O3 C5 134.33(7) . . . . ?
O4 K1 O3 C4 144.54(7) . . . . ?
O2 K1 O3 C4 -16.30(6) . . . . ?
O1 K1 O3 C4 -31.49(7) . . . . ?
O5 K1 O3 C4 154.44(6) . . . . ?
N5 K1 O3 C4 64.58(7) 1_545 . . . ?
N1 K1 O3 C4 -98.03(7) . . . . ?
O2 K1 O4 C7 176.73(7) . . . . ?
O6 K1 O4 C7 -27.49(8) . . . . ?
O3 K1 O4 C7 157.63(8) . . . . ?
O5 K1 O4 C7 -12.38(7) . . . . ?
N5 K1 O4 C7 -112.25(8) 1_545 . . . ?
N1 K1 O4 C7 89.54(8) . . . . ?
O2 K1 O4 C6 36.88(8) . . . . ?
O6 K1 O4 C6 -167.34(7) . . . . ?
O3 K1 O4 C6 17.78(7) . . . . ?
O5 K1 O4 C6 -152.22(8) . . . . ?
N5 K1 O4 C6 107.90(8) 1_545 . . . ?
N1 K1 O4 C6 -50.31(8) . . . . ?
O4 K1 O5 C8 -22.54(7) . . . . ?
O1 K1 O5 C8 153.38(7) . . . . ?
O6 K1 O5 C8 141.89(7) . . . . ?
O3 K1 O5 C8 -32.50(8) . . . . ?
N5 K1 O5 C8 52.59(7) 1_545 . . . ?
N1 K1 O5 C8 -123.60(7) . . . . ?
O4 K1 O5 C9 -148.10(8) . . . . ?
O1 K1 O5 C9 27.82(8) . . . . ?
O6 K1 O5 C9 16.34(7) . . . . ?
O3 K1 O5 C9 -158.05(7) . . . . ?
N5 K1 O5 C9 -72.97(7) 1_545 . . . ?
N1 K1 O5 C9 110.84(7) . . . . ?
O4 K1 O6 C10 33.60(8) . . . . ?
O2 K1 O6 C10 -170.79(7) . . . . ?
O1 K1 O6 C10 -150.17(7) . . . . ?
O5 K1 O6 C10 18.45(7) . . . . ?
N5 K1 O6 C10 111.04(7) 1_545 . . . ?
N1 K1 O6 C10 -86.33(7) . . . . ?
O4 K1 O6 C11 163.56(7) . . . . ?
O2 K1 O6 C11 -40.83(7) . . . . ?
O1 K1 O6 C11 -20.21(7) . . . . ?
O5 K1 O6 C11 148.41(7) . . . . ?
N5 K1 O6 C11 -119.00(7) 1_545 . . . ?
N1 K1 O6 C11 43.63(7) . . . . ?
C12 O1 C1 C2 -177.87(8) . . . . ?
K1 O1 C1 C2 -48.48(10) . . . . ?
C3 O2 C2 C1 -178.82(9) . . . . ?
K1 O2 C2 C1 -49.36(10) . . . . ?
O1 C1 C2 O2 66.42(11) . . . . ?
C2 O2 C3 C4 -179.03(9) . . . . ?
K1 O2 C3 C4 51.40(10) . . . . ?
C5 O3 C4 C3 177.48(9) . . . . ?
K1 O3 C4 C3 48.78(10) . . . . ?
O2 C3 C4 O3 -68.35(12) . . . . ?
C4 O3 C5 C6 -176.37(9) . . . . ?
K1 O3 C5 C6 -48.15(11) . . . . ?
C7 O4 C6 C5 168.63(9) . . . . ?
K1 O4 C6 C5 -49.21(11) . . . . ?
O3 C5 C6 O4 64.83(12) . . . . ?
C6 O4 C7 C8 -174.47(9) . . . . ?
K1 O4 C7 C8 44.32(11) . . . . ?
C9 O5 C8 C7 -178.80(9) . . . . ?
K1 O5 C8 C7 54.52(10) . . . . ?
O4 C7 C8 O5 -66.62(12) . . . . ?
C8 O5 C9 C10 -172.83(9) . . . . ?
K1 O5 C9 C10 -48.00(11) . . . . ?
C11 O6 C10 C9 179.39(9) . . . . ?
K1 O6 C10 C9 -50.50(10) . . . . ?
O5 C9 C10 O6 66.10(12) . . . . ?
C10 O6 C11 C12 -175.82(9) . . . . ?
K1 O6 C11 C12 52.25(9) . . . . ?
C1 O1 C12 C11 176.90(9) . . . . ?
K1 O1 C12 C11 47.65(10) . . . . ?
O6 C11 C12 O1 -68.18(11) . . . . ?
O4 K1 N1 N2 101.36(9) . . . . ?
O2 K1 N1 N2 -15.22(8) . . . . ?
O1 K1 N1 N2 -78.29(8) . . . . ?
O6 K1 N1 N2 -132.95(8) . . . . ?
O3 K1 N1 N2 46.81(8) . . . . ?
O5 K1 N1 N2 165.02(8) . . . . ?
N5 K1 N1 N2 -4.90(13) 1_545 . . . ?
O4 K1 N1 N4 -101.56(8) . . . . ?
O2 K1 N1 N4 141.86(8) . . . . ?
O1 K1 N1 N4 78.78(7) . . . . ?
O6 K1 N1 N4 24.13(8) . . . . ?
O3 K1 N1 N4 -156.11(8) . . . . ?
O5 K1 N1 N4 -37.90(8) . . . . ?
N5 K1 N1 N4 152.18(8) 1_545 . . . ?
N4 N1 N2 N3 0.11(12) . . . . ?
K1 N1 N2 N3 160.34(7) . . . . ?
N1 N2 N3 C13 0.15(12) . . . . ?
N2 N3 C13 N4 -0.36(12) . . . . ?
N2 N3 C13 C14 179.46(10) . . . . ?
N3 C13 N4 N1 0.43(12) . . . . ?
C14 C13 N4 N1 -179.39(10) . . . . ?
N3 C13 N4 B1 -179.90(10) . . . . ?
C14 C13 N4 B1 0.28(17) . . . . ?
N2 N1 N4 C13 -0.32(11) . . . . ?
K1 N1 N4 C13 -160.88(7) . . . . ?
N2 N1 N4 B1 179.97(9) . . . . ?
K1 N1 N4 B1 19.41(12) . . . . ?
C13 N4 B1 N7 -64.70(14) . . . . ?
N1 N4 B1 N7 114.93(10) . . . . ?
N8 N5 N6 N7 0.38(12) . . . . ?
K1 N5 N6 N7 149.51(6) 1_565 . . . ?
N5 N6 N7 C15 -0.26(11) . . . . ?
N5 N6 N7 B1 -179.74(9) . . . . ?
N4 B1 N7 C15 -68.19(13) . . . . ?
N4 B1 N7 N6 111.15(10) . . . . ?
N6 N7 C15 N8 0.05(11) . . . . ?
B1 N7 C15 N8 179.47(9) . . . . ?
N6 N7 C15 C16 179.70(10) . . . . ?
B1 N7 C15 C16 -0.87(16) . . . . ?
N7 C15 N8 N5 0.17(12) . . . . ?
C16 C15 N8 N5 -179.47(10) . . . . ?
N6 N5 N8 C15 -0.35(12) . . . . ?
K1 N5 N8 C15 -149.58(7) 1_565 . . . ?
C23 C18 C19 C20 -1.5(4) . . . . ?
C17 C18 C19 C20 177.2(2) . . . . ?
C18 C19 C20 C21 1.0(4) . . . . ?
C19 C20 C21 C22 0.1(4) . . . . ?
C20 C21 C22 C23 -0.7(4) . . . . ?
C21 C22 C23 C18 0.2(4) . . . . ?
C19 C18 C23 C22 0.9(3) . . . . ?
C17 C18 C23 C22 -177.8(2) . . . . ?
